data_4100109
loop_
_publ_author_name
'Custer, Paul D.'
'Garrison, Jered C.'
'Tessier, Claire A.'
'Youngs, Wiley J.'

_journal_name_full 'Journal of the American Chemical Society'
_journal_paper_doi 10.1021/ja050154k
_journal_year 2005
_chemical_formula_moiety 'C33 H36 N3 Rh'
_chemical_formula_sum 'C33 H36 N3 Rh'
_chemical_formula_weight 577.56
_space_group_IT_number 14
_symmetry_cell_setting monoclinic
_symmetry_space_group_name_Hall '-P 2ybc'
_symmetry_space_group_name_H-M 'P 1 21/c 1'
_cell_angle_alpha 90.00
_cell_angle_beta 92.6900(10)
_cell_angle_gamma 90.00
_cell_formula_units_Z 4
_cell_length_a 11.4645(10)
_cell_length_b 17.7575(15)
_cell_length_c 13.7191(11)
_cell_measurement_temperature 100(2)
_cell_volume 2789.9(4)
_diffrn_ambient_temperature 100(2)
_exptl_crystal_density_diffrn 1.375
_cod_original_sg_symbol_H-M 'P 21/c'
_cod_database_code 4100109

loop_
_symmetry_equiv_pos_as_xyz
'x, y, z'
'-x, y+1/2, -z+1/2'
'-x, -y, -z'
'x, -y-1/2, z-1/2'

loop_
_atom_site_label
_atom_site_type_symbol
_atom_site_fract_x
_atom_site_fract_y
_atom_site_fract_z
_atom_site_U_iso_or_equiv
_atom_site_adp_type
_atom_site_occupancy
_atom_site_symmetry_multiplicity
_atom_site_calc_flag
_atom_site_refinement_flags
_atom_site_disorder_assembly
_atom_site_disorder_group
Rh Rh 0.58554(3) 0.69092(2) 0.90008(2) 0.03737(13) Uani 1 1 d . . .
N1 N 0.5385(4) 0.5904(2) 0.8189(2) 0.0485(10) Uani 1 1 d . . .
N2 N 0.4967(3) 0.7441(2) 0.7768(2) 0.0434(9) Uani 1 1 d . . .
N3 N 0.7298(4) 0.6909(2) 0.8058(3) 0.0493(10) Uani 1 1 d . . .
C1 C 0.4289(5) 0.6122(3) 0.7616(4) 0.0669(16) Uani 1 1 d . . .
H1A H 0.4108 0.5733 0.7115 0.080 Uiso 1 1 calc R . .
H1B H 0.3633 0.6138 0.8060 0.080 Uiso 1 1 calc R . .
C2 C 0.4385(5) 0.6858(3) 0.7135(4) 0.0599(14) Uani 1 1 d . . .
H2A H 0.3593 0.7036 0.6931 0.072 Uiso 1 1 calc R . .
H2B H 0.4831 0.6795 0.6540 0.072 Uiso 1 1 calc R . .
C3 C 0.5921(5) 0.7816(3) 0.7240(4) 0.0558(13) Uani 1 1 d . . .
H3A H 0.5617 0.7960 0.6579 0.067 Uiso 1 1 calc R . .
H3B H 0.6154 0.8284 0.7592 0.067 Uiso 1 1 calc R . .
C4 C 0.6954(5) 0.7341(4) 0.7151(4) 0.0734(18) Uani 1 1 d . . .
H4A H 0.7617 0.7663 0.6977 0.088 Uiso 1 1 calc R . .
H4B H 0.6801 0.6980 0.6610 0.088 Uiso 1 1 calc R . .
C5 C 0.7431(5) 0.6078(4) 0.7847(4) 0.0700(17) Uani 1 1 d . . .
H5A H 0.7993 0.6016 0.7327 0.084 Uiso 1 1 calc R . .
H5B H 0.7766 0.5827 0.8441 0.084 Uiso 1 1 calc R . .
C6 C 0.6336(5) 0.5702(3) 0.7544(4) 0.0667(16) Uani 1 1 d . . .
H6A H 0.6454 0.5150 0.7560 0.080 Uiso 1 1 calc R . .
H6B H 0.6109 0.5847 0.6865 0.080 Uiso 1 1 calc R . .
C7 C 0.5095(5) 0.5252(3) 0.8791(3) 0.0522(12) Uani 1 1 d . . .
H7A H 0.4818 0.4838 0.8368 0.078 Uiso 1 1 calc R . .
H7B H 0.4482 0.5392 0.9231 0.078 Uiso 1 1 calc R . .
H7C H 0.5793 0.5090 0.9176 0.078 Uiso 1 1 calc R . .
C8 C 0.4119(5) 0.8027(3) 0.8036(4) 0.0656(15) Uani 1 1 d . . .
H8A H 0.4508 0.8393 0.8476 0.098 Uiso 1 1 calc R . .
H8B H 0.3472 0.7791 0.8365 0.098 Uiso 1 1 calc R . .
H8C H 0.3816 0.8284 0.7446 0.098 Uiso 1 1 calc R . .
C9 C 0.8411(4) 0.7190(3) 0.8523(4) 0.0587(14) Uani 1 1 d . . .
H9A H 0.8605 0.6897 0.9114 0.088 Uiso 1 1 calc R . .
H9B H 0.8324 0.7722 0.8696 0.088 Uiso 1 1 calc R . .
H9C H 0.9038 0.7137 0.8066 0.088 Uiso 1 1 calc R . .
C10 C 0.4432(4) 0.6866(3) 0.9781(3) 0.0372(9) Uani 1 1 d . . .
C11 C 0.3536(4) 0.6832(3) 1.0171(3) 0.0457(11) Uani 1 1 d . . .
C12 C 0.2419(4) 0.6808(3) 1.0619(4) 0.0468(11) Uani 1 1 d . . .
C13 C 0.2105(5) 0.6196(3) 1.1184(4) 0.0582(13) Uani 1 1 d . . .
H13 H 0.2637 0.5790 1.1284 0.070 Uiso 1 1 calc R . .
C14 C 0.1023(6) 0.6169(4) 1.1607(5) 0.085(2) Uani 1 1 d . . .
H14 H 0.0824 0.5754 1.2002 0.102 Uiso 1 1 calc R . .
C15 C 0.0262(6) 0.6741(5) 1.1448(7) 0.104(3) Uani 1 1 d . . .
H15 H -0.0487 0.6715 1.1714 0.125 Uiso 1 1 calc R . .
C16 C 0.0544(6) 0.7347(4) 1.0919(7) 0.109(3) Uani 1 1 d . . .
H16 H 0.0003 0.7749 1.0831 0.131 Uiso 1 1 calc R . .
C17 C 0.1622(5) 0.7389(3) 1.0500(6) 0.0795(19) Uani 1 1 d . . .
H17 H 0.1814 0.7820 1.0129 0.095 Uiso 1 1 calc R . .
C18 C 0.6314(4) 0.7907(3) 0.9596(3) 0.0404(11) Uani 1 1 d . . .
C19 C 0.6674(5) 0.8488(3) 0.9773(3) 0.0529(13) Uani 1 1 d . . .
C20 C 0.7143(4) 0.9239(3) 1.0018(3) 0.0499(12) Uani 1 1 d . . .
C21 C 0.6504(5) 0.9896(3) 0.9853(4) 0.0560(13) Uani 1 1 d . . .
H21 H 0.5757 0.9859 0.9528 0.067 Uiso 1 1 calc R . .
C22 C 0.6894(6) 1.0590(4) 1.0134(4) 0.0742(17) Uani 1 1 d . . .
H22 H 0.6418 1.1021 1.0020 0.089 Uiso 1 1 calc R . .
C23 C 0.7965(6) 1.0657(4) 1.0576(4) 0.0765(18) Uani 1 1 d . . .
H23 H 0.8233 1.1139 1.0788 0.092 Uiso 1 1 calc R . .
C24 C 0.8669(5) 1.0047(3) 1.0724(4) 0.0635(15) Uani 1 1 d . . .
H24 H 0.9429 1.0105 1.1020 0.076 Uiso 1 1 calc R . .
C25 C 0.8267(5) 0.9339(3) 1.0439(3) 0.0587(14) Uani 1 1 d . . .
H25 H 0.8765 0.8915 1.0531 0.070 Uiso 1 1 calc R . .
C26 C 0.6741(4) 0.6350(3) 1.0039(3) 0.0379(10) Uani 1 1 d . . .
C27 C 0.7295(4) 0.5964(3) 1.0605(3) 0.0394(10) Uani 1 1 d . . .
C28 C 0.7928(4) 0.5428(3) 1.1216(3) 0.0406(10) Uani 1 1 d . . .
C29 C 0.7866(4) 0.5403(3) 1.2221(3) 0.0519(12) Uani 1 1 d . . .
H29 H 0.7419 0.5770 1.2540 0.062 Uiso 1 1 calc R . .
C30 C 0.8444(4) 0.4851(3) 1.2770(4) 0.0594(14) Uani 1 1 d . . .
H30 H 0.8398 0.4849 1.3459 0.071 Uiso 1 1 calc R . .
C31 C 0.9080(5) 0.4310(3) 1.2326(4) 0.0614(14) Uani 1 1 d . . .
H31 H 0.9462 0.3925 1.2700 0.074 Uiso 1 1 calc R . .
C32 C 0.9159(5) 0.4332(4) 1.1323(4) 0.0735(18) Uani 1 1 d . . .
H32 H 0.9597 0.3958 1.1007 0.088 Uiso 1 1 calc R . .
C33 C 0.8610(5) 0.4888(3) 1.0783(4) 0.0615(15) Uani 1 1 d . . .
H33 H 0.8697 0.4905 1.0098 0.074 Uiso 1 1 calc R . .

loop_
_atom_site_aniso_label
_atom_site_aniso_U_11
_atom_site_aniso_U_22
_atom_site_aniso_U_33
_atom_site_aniso_U_23
_atom_site_aniso_U_13
_atom_site_aniso_U_12
Rh 0.0441(2) 0.0500(2) 0.01837(16) 0.00169(15) 0.00571(12) -0.00181(18)
N1 0.067(3) 0.056(3) 0.0227(17) -0.0020(17) 0.0040(17) 0.000(2)
N2 0.052(2) 0.052(2) 0.0261(18) 0.0035(16) 0.0014(16) -0.0022(19)
N3 0.051(2) 0.071(3) 0.0265(18) 0.0033(19) 0.0081(16) 0.002(2)
C1 0.082(4) 0.070(4) 0.046(3) -0.001(3) -0.021(3) -0.007(3)
C2 0.068(4) 0.062(3) 0.048(3) 0.005(3) -0.016(3) -0.014(3)
C3 0.068(4) 0.062(3) 0.037(3) 0.015(2) 0.005(2) -0.004(3)
C4 0.073(4) 0.109(5) 0.039(3) 0.018(3) 0.015(3) -0.013(4)
C5 0.066(4) 0.098(5) 0.047(3) -0.020(3) 0.015(3) 0.018(3)
C6 0.097(5) 0.058(3) 0.048(3) -0.007(3) 0.030(3) -0.004(3)
C7 0.065(3) 0.054(3) 0.038(2) 0.001(2) 0.004(2) -0.010(3)
C8 0.078(4) 0.077(4) 0.042(3) 0.010(3) 0.001(3) 0.022(3)
C9 0.053(3) 0.081(4) 0.043(3) 0.003(3) 0.017(2) -0.008(3)
C10 0.040(2) 0.047(3) 0.0247(19) 0.0009(18) 0.0011(17) -0.003(2)
C11 0.050(3) 0.055(3) 0.032(2) 0.001(2) 0.0026(19) -0.005(2)
C12 0.042(3) 0.054(3) 0.045(3) -0.011(2) 0.002(2) -0.004(2)
C13 0.057(3) 0.062(3) 0.056(3) -0.002(3) 0.010(2) -0.010(3)
C14 0.080(5) 0.090(5) 0.088(5) -0.024(4) 0.029(4) -0.037(4)
C15 0.061(4) 0.086(6) 0.168(9) -0.063(6) 0.034(5) -0.016(4)
C16 0.061(4) 0.069(5) 0.198(10) -0.038(6) 0.016(5) 0.017(4)
C17 0.056(4) 0.054(4) 0.128(6) 0.002(4) -0.006(4) 0.005(3)
C18 0.040(2) 0.056(3) 0.025(2) 0.0143(19) -0.0011(17) -0.013(2)
C19 0.060(3) 0.074(4) 0.025(2) 0.008(2) 0.005(2) 0.005(3)
C20 0.060(3) 0.062(3) 0.028(2) 0.005(2) 0.007(2) -0.005(3)
C21 0.064(3) 0.066(4) 0.039(3) 0.004(2) 0.010(2) 0.010(3)
C22 0.107(5) 0.065(4) 0.051(3) 0.007(3) -0.002(3) 0.002(4)
C23 0.116(6) 0.066(4) 0.047(3) 0.008(3) -0.002(3) -0.020(4)
C24 0.073(4) 0.076(4) 0.041(3) 0.014(3) -0.005(3) -0.020(3)
C25 0.063(3) 0.079(4) 0.035(3) 0.007(3) 0.005(2) -0.007(3)
C26 0.041(2) 0.053(3) 0.0212(19) -0.0049(19) 0.0067(17) -0.005(2)
C27 0.042(2) 0.049(3) 0.027(2) -0.0048(19) 0.0062(18) -0.005(2)
C28 0.035(2) 0.053(3) 0.033(2) -0.0021(19) -0.0016(18) -0.004(2)
C29 0.053(3) 0.069(3) 0.034(2) 0.003(2) 0.007(2) 0.014(3)
C30 0.053(3) 0.093(4) 0.033(2) 0.009(3) 0.005(2) 0.014(3)
C31 0.063(3) 0.066(3) 0.054(3) 0.007(3) -0.013(3) 0.012(3)
C32 0.095(5) 0.075(4) 0.050(3) -0.014(3) -0.009(3) 0.031(3)
C33 0.085(4) 0.068(4) 0.031(2) -0.008(2) -0.002(2) 0.020(3)

loop_
_geom_bond_atom_site_label_1
_geom_bond_atom_site_label_2
_geom_bond_distance
_geom_bond_site_symmetry_2
_geom_bond_publ_flag
Rh C26 1.977(5) . ?
Rh C10 1.995(4) . ?
Rh C18 2.010(5) . ?
Rh N3 2.147(4) . ?
Rh N2 2.151(4) . ?
Rh N1 2.159(4) . ?
N1 C7 1.471(6) . ?
N1 C6 1.480(6) . ?
N1 C1 1.500(6) . ?
N2 C8 1.483(6) . ?
N2 C2 1.489(6) . ?
N2 C3 1.496(6) . ?
N3 C9 1.486(7) . ?
N3 C4 1.499(6) . ?
N3 C5 1.511(7) . ?
C1 C2 1.469(7) . ?
C1 H1A 0.9900 . ?
C1 H1B 0.9900 . ?
C2 H2A 0.9900 . ?
C2 H2B 0.9900 . ?
C3 C4 1.463(8) . ?
C3 H3A 0.9900 . ?
C3 H3B 0.9900 . ?
C4 H4A 0.9900 . ?
C4 H4B 0.9900 . ?
C5 C6 1.466(8) . ?
C5 H5A 0.9900 . ?
C5 H5B 0.9900 . ?
C6 H6A 0.9900 . ?
C6 H6B 0.9900 . ?
C7 H7A 0.9800 . ?
C7 H7B 0.9800 . ?
C7 H7C 0.9800 . ?
C8 H8A 0.9800 . ?
C8 H8B 0.9800 . ?
C8 H8C 0.9800 . ?
C9 H9A 0.9800 . ?
C9 H9B 0.9800 . ?
C9 H9C 0.9800 . ?
C10 C11 1.181(6) . ?
C11 C12 1.446(7) . ?
C12 C17 1.381(7) . ?
C12 C13 1.393(7) . ?
C13 C14 1.395(8) . ?
C13 H13 0.9500 . ?
C14 C15 1.350(10) . ?
C14 H14 0.9500 . ?
C15 C16 1.347(11) . ?
C15 H15 0.9500 . ?
C16 C17 1.389(9) . ?
C16 H16 0.9500 . ?
C17 H17 0.9500 . ?
C18 C19 1.135(7) . ?
C19 C20 1.470(8) . ?
C20 C21 1.390(7) . ?
C20 C25 1.399(7) . ?
C21 C22 1.359(8) . ?
C21 H21 0.9500 . ?
C22 C23 1.350(9) . ?
C22 H22 0.9500 . ?
C23 C24 1.360(8) . ?
C23 H23 0.9500 . ?
C24 C25 1.390(8) . ?
C24 H24 0.9500 . ?
C25 H25 0.9500 . ?
C26 C27 1.197(6) . ?
C27 C28 1.441(6) . ?
C28 C29 1.386(6) . ?
C28 C33 1.387(7) . ?
C29 C30 1.384(7) . ?
C29 H29 0.9500 . ?
C30 C31 1.366(7) . ?
C30 H30 0.9500 . ?
C31 C32 1.383(7) . ?
C31 H31 0.9500 . ?
C32 C33 1.371(7) . ?
C32 H32 0.9500 . ?
C33 H33 0.9500 . ?
